data_4076061
loop_
_publ_author_name
'Hill, Anthony F.'
'Tocher, Derek A.'
'White, Andrew J. P.'
'Williams, David J.'
'Wilton-Ely, James D. E. T.'

_publ_section_title
;
 Thiocarbamoyl Complexes of Ruthenium(II), Rhodium(III), and Iridium(III)
;
_journal_issue 22
_journal_name_full Organometallics
_journal_page_first 5342
_journal_paper_doi 10.1021/om050514c
_journal_volume 24
_journal_year 2005
_chemical_formula_sum 'C41 H40 Cl6 Ir N P2 S'
_chemical_formula_weight 1045.64
_chemical_name_systematic
; 
 ? 
;
_space_group_IT_number 2
_symmetry_cell_setting triclinic
_symmetry_space_group_name_Hall '-P 1'
_symmetry_space_group_name_H-M 'P -1'
_atom_sites_solution_hydrogens geom
_atom_sites_solution_primary direct
_atom_sites_solution_secondary difmap
_audit_creation_method SHELXL-97
_cell_angle_alpha 85.265(7)
_cell_angle_beta 87.535(12)
_cell_angle_gamma 88.242(12)
_cell_formula_units_Z 2
_cell_length_a 12.5073(18)
_cell_length_b 12.9507(16)
_cell_length_c 13.3127(11)
_cell_measurement_reflns_used 29
_cell_measurement_temperature 293(2)
_cell_measurement_theta_max 12.46
_cell_measurement_theta_min 4.74
_cell_volume 2146.2(4)
_computing_cell_refinement 'Bruker XSCANS'
_computing_data_collection 'Bruker XSCANS'
_computing_data_reduction 'Bruker SHELXTL'
_computing_molecular_graphics 'Bruker SHELXTL'
_computing_publication_material 'Bruker SHELXTL'
_computing_structure_refinement 'SHELXL-97 (Sheldrick, 1997)'
_computing_structure_solution 'SHELXS-97 (Sheldrick, 1990)'
_diffrn_ambient_temperature 293(2)
_diffrn_measured_fraction_theta_full 0.999
_diffrn_measured_fraction_theta_max 0.999
_diffrn_measurement_device_type 'Bruker P4'
_diffrn_measurement_method '\w scans'
_diffrn_radiation_monochromator graphite
_diffrn_radiation_source 'fine-focus sealed tube'
_diffrn_radiation_type MoK\a
_diffrn_radiation_wavelength 0.71073
_diffrn_reflns_av_R_equivalents 0.0357
_diffrn_reflns_av_sigmaI/netI 0.0822
_diffrn_reflns_limit_h_max 14
_diffrn_reflns_limit_h_min 0
_diffrn_reflns_limit_k_max 15
_diffrn_reflns_limit_k_min -15
_diffrn_reflns_limit_l_max 15
_diffrn_reflns_limit_l_min -15
_diffrn_reflns_number 7925
_diffrn_reflns_theta_full 25.00
_diffrn_reflns_theta_max 25.00
_diffrn_reflns_theta_min 2.11
_diffrn_standards_decay_% 12.73
_diffrn_standards_interval_count 97
_diffrn_standards_number 3
_exptl_absorpt_coefficient_mu 3.638
_exptl_absorpt_correction_T_max 0.54099
_exptl_absorpt_correction_T_min 0.49992
_exptl_absorpt_correction_type Semi-empirical
_exptl_crystal_colour Yellow
_exptl_crystal_density_diffrn 1.618
_exptl_crystal_density_method 'not measured'
_exptl_crystal_description Needles
_exptl_crystal_F_000 1036
_exptl_crystal_size_max 0.21
_exptl_crystal_size_mid 0.19
_exptl_crystal_size_min 0.09
_refine_diff_density_max 0.635
_refine_diff_density_min -0.526
_refine_diff_density_rms 0.123
_refine_ls_extinction_method none
_refine_ls_goodness_of_fit_ref 1.002
_refine_ls_hydrogen_treatment mixed
_refine_ls_matrix_type full
_refine_ls_number_parameters 453
_refine_ls_number_reflns 7546
_refine_ls_number_restraints 95
_refine_ls_restrained_S_all 1.005
_refine_ls_R_factor_all 0.0717
_refine_ls_R_factor_gt 0.0456
_refine_ls_shift/su_max 0.000
_refine_ls_shift/su_mean 0.000
_refine_ls_structure_factor_coef Fsqd
_refine_ls_weighting_details 'calc w=1/[\s^2^(Fo^2^)+(0.0357P)^2^+0.0000P] where P=(Fo^2^+2Fc^2^)/3'
_refine_ls_weighting_scheme calc
_refine_ls_wR_factor_gt 0.0908
_refine_ls_wR_factor_ref 0.0980
_reflns_number_gt 5862
_reflns_number_total 7546
_reflns_threshold_expression >2sigma(I)
_cod_data_source_file om050514csi20050622_052409.cif
_cod_data_source_block Compound_11
_cod_depositor_comments
;
The following automatic conversions were performed:

'_symmetry_cell_setting' value 'Triclinic' changed to 'triclinic'
according to /home/saulius/struct/CIF-dictionaries/cif_core.dic
dictionary named 'cif_core.dic' version 2.4.1 from 2010-06-29.

Automatic conversion script
Id: cif_fix_values 1715 2011-07-08 13:25:40Z adriana 
;
_cod_original_sg_symbol_H-M P-1
_cod_database_code 4076061

loop_
_symmetry_equiv_pos_as_xyz
'x, y, z'
'-x, -y, -z'

loop_
_atom_site_label
_atom_site_type_symbol
_atom_site_fract_x
_atom_site_fract_y
_atom_site_fract_z
_atom_site_U_iso_or_equiv
_atom_site_adp_type
_atom_site_occupancy
_atom_site_symmetry_multiplicity
_atom_site_calc_flag
_atom_site_refinement_flags
_atom_site_disorder_assembly
_atom_site_disorder_group
Ir Ir 0.58268(2) 0.32966(2) 0.26826(2) 0.03221(9) Uani 1 1 d . . .
Cl1 Cl 0.64319(14) 0.14492(13) 0.27638(14) 0.0466(4) Uani 1 1 d . . .
Cl2 Cl 0.56504(17) 0.33103(15) 0.44681(13) 0.0538(5) Uani 1 1 d . . .
P1 P 0.40381(14) 0.27796(13) 0.25941(13) 0.0362(4) Uani 1 1 d . . .
P2 P 0.76314(15) 0.37694(14) 0.27105(13) 0.0374(4) Uani 1 1 d . . .
S1 S 0.57411(15) 0.41814(13) 0.10076(12) 0.0423(4) Uani 1 1 d . . .
C2 C 0.5429(5) 0.4704(5) 0.2120(5) 0.0362(16) Uani 1 1 d . . .
N3 N 0.5087(5) 0.5609(4) 0.2318(4) 0.0434(14) Uani 1 1 d . . .
C4 C 0.4941(7) 0.6443(5) 0.1534(6) 0.057(2) Uani 1 1 d . . .
H4A H 0.5303 0.6260 0.0921 0.085 Uiso 1 1 calc R . .
H4B H 0.5231 0.7066 0.1739 0.085 Uiso 1 1 calc R . .
H4C H 0.4191 0.6552 0.1424 0.085 Uiso 1 1 calc R . .
C5 C 0.4851(6) 0.5881(6) 0.3354(5) 0.054(2) Uani 1 1 d . . .
H5A H 0.5010 0.5294 0.3818 0.080 Uiso 1 1 calc R . .
H5B H 0.4107 0.6075 0.3433 0.080 Uiso 1 1 calc R . .
H5C H 0.5281 0.6450 0.3491 0.080 Uiso 1 1 calc R . .
C8 C 0.3782(4) 0.2055(4) 0.1499(3) 0.0426(17) Uani 1 1 d G . .
C9 C 0.4622(3) 0.1778(4) 0.0849(4) 0.0496(19) Uani 1 1 d G . .
H9A H 0.5315 0.1969 0.0959 0.059 Uiso 1 1 calc R . .
C10 C 0.4425(4) 0.1214(4) 0.0035(3) 0.060(2) Uani 1 1 d G . .
H10A H 0.4987 0.1028 -0.0400 0.073 Uiso 1 1 calc R . .
C11 C 0.3389(5) 0.0928(4) -0.0128(4) 0.073(3) Uani 1 1 d G . .
H11A H 0.3257 0.0550 -0.0673 0.088 Uiso 1 1 calc R . .
C12 C 0.2549(4) 0.1205(5) 0.0522(4) 0.087(3) Uani 1 1 d G . .
H12A H 0.1855 0.1014 0.0412 0.105 Uiso 1 1 calc R . .
C13 C 0.2745(3) 0.1769(4) 0.1335(4) 0.068(2) Uani 1 1 d G . .
H13A H 0.2183 0.1955 0.1770 0.081 Uiso 1 1 calc R . .
C14 C 0.3453(3) 0.1962(3) 0.3667(3) 0.0404(16) Uani 1 1 d G . .
C15 C 0.4123(3) 0.1337(4) 0.4281(3) 0.0478(18) Uani 1 1 d G . .
H15A H 0.4862 0.1370 0.4179 0.057 Uiso 1 1 calc R . .
C16 C 0.3688(4) 0.0661(3) 0.5046(3) 0.057(2) Uani 1 1 d G . .
H16A H 0.4137 0.0243 0.5456 0.068 Uiso 1 1 calc R . .
C17 C 0.2584(4) 0.0611(3) 0.5198(3) 0.061(2) Uani 1 1 d G . .
H17A H 0.2294 0.0159 0.5710 0.073 Uiso 1 1 calc R . .
C18 C 0.1914(3) 0.1236(4) 0.4584(4) 0.059(2) Uani 1 1 d G . .
H18A H 0.1175 0.1202 0.4686 0.071 Uiso 1 1 calc R . .
C19 C 0.2348(3) 0.1911(3) 0.3819(3) 0.0502(19) Uani 1 1 d G . .
H19A H 0.1900 0.2329 0.3409 0.060 Uiso 1 1 calc R . .
C20 C 0.3091(4) 0.3888(3) 0.2466(3) 0.0385(16) Uani 1 1 d G . .
C21 C 0.2709(4) 0.4344(4) 0.3325(3) 0.059(2) Uani 1 1 d G . .
H21A H 0.2890 0.4055 0.3960 0.071 Uiso 1 1 calc R . .
C22 C 0.2056(4) 0.5232(4) 0.3236(4) 0.069(3) Uani 1 1 d G . .
H22A H 0.1800 0.5537 0.3810 0.083 Uiso 1 1 calc R . .
C23 C 0.1784(4) 0.5664(3) 0.2287(5) 0.075(3) Uani 1 1 d G . .
H23A H 0.1347 0.6258 0.2227 0.089 Uiso 1 1 calc R . .
C24 C 0.2167(4) 0.5208(4) 0.1428(4) 0.071(3) Uani 1 1 d G . .
H24A H 0.1985 0.5497 0.0793 0.085 Uiso 1 1 calc R . .
C25 C 0.2820(4) 0.4320(4) 0.1518(3) 0.056(2) Uani 1 1 d G . .
H25A H 0.3075 0.4015 0.0943 0.067 Uiso 1 1 calc R . .
C26 C 0.8467(4) 0.3396(4) 0.1616(3) 0.0450(18) Uani 1 1 d G . .
C27 C 0.9491(4) 0.3775(4) 0.1437(4) 0.069(2) Uani 1 1 d G . .
H27A H 0.9758 0.4228 0.1867 0.083 Uiso 1 1 calc R . .
C28 C 1.0117(3) 0.3479(5) 0.0616(4) 0.083(3) Uani 1 1 d G . .
H28A H 1.0802 0.3733 0.0496 0.099 Uiso 1 1 calc R . .
C29 C 0.9719(4) 0.2803(5) -0.0026(3) 0.071(3) Uani 1 1 d G . .
H29A H 1.0138 0.2605 -0.0575 0.085 Uiso 1 1 calc R . .
C30 C 0.8695(4) 0.2423(4) 0.0153(3) 0.058(2) Uani 1 1 d G . .
H30A H 0.8429 0.1971 -0.0277 0.070 Uiso 1 1 calc R . .
C31 C 0.8069(3) 0.2720(4) 0.0974(3) 0.0464(18) Uani 1 1 d G . .
H31A H 0.7384 0.2466 0.1094 0.056 Uiso 1 1 calc R . .
C32 C 0.7718(4) 0.5175(3) 0.2689(3) 0.0432(17) Uani 1 1 d G . .
C33 C 0.7872(4) 0.5793(4) 0.1793(3) 0.059(2) Uani 1 1 d G . .
H33A H 0.8003 0.5488 0.1189 0.071 Uiso 1 1 calc R . .
C34 C 0.7831(5) 0.6866(4) 0.1798(4) 0.076(3) Uani 1 1 d G . .
H34A H 0.7934 0.7279 0.1199 0.092 Uiso 1 1 calc R . .
C35 C 0.7635(5) 0.7322(3) 0.2700(5) 0.088(3) Uani 1 1 d G . .
H35A H 0.7608 0.8040 0.2704 0.105 Uiso 1 1 calc R . .
C36 C 0.7481(5) 0.6704(4) 0.3596(4) 0.075(3) Uani 1 1 d G . .
H36A H 0.7350 0.7009 0.4200 0.090 Uiso 1 1 calc R . .
C37 C 0.7522(4) 0.5631(4) 0.3591(3) 0.058(2) Uani 1 1 d G . .
H37A H 0.7419 0.5217 0.4190 0.069 Uiso 1 1 calc R . .
C38 C 0.8434(4) 0.3318(4) 0.3795(3) 0.0407(17) Uani 1 1 d G . .
C39 C 0.9321(4) 0.3869(3) 0.4011(4) 0.060(2) Uani 1 1 d G . .
H39A H 0.9504 0.4464 0.3609 0.072 Uiso 1 1 calc R . .
C40 C 0.9933(3) 0.3532(4) 0.4827(4) 0.064(2) Uani 1 1 d G . .
H40A H 1.0526 0.3901 0.4972 0.076 Uiso 1 1 calc R . .
C41 C 0.9659(4) 0.2643(4) 0.5428(3) 0.067(2) Uani 1 1 d G . .
H41A H 1.0068 0.2417 0.5975 0.080 Uiso 1 1 calc R . .
C42 C 0.8772(4) 0.2091(4) 0.5213(4) 0.068(2) Uani 1 1 d G . .
H42A H 0.8588 0.1497 0.5615 0.082 Uiso 1 1 calc R . .
C43 C 0.8159(3) 0.2429(4) 0.4396(4) 0.055(2) Uani 1 1 d G . .
H43A H 0.7566 0.2060 0.4252 0.066 Uiso 1 1 calc R . .
C50 C 0.3584(14) 0.9337(14) 0.258(2) 0.098(9) Uani 0.463(4) 1 d PDU A 1
H50A H 0.3679 0.9937 0.2098 0.118 Uiso 0.463(4) 1 calc PR A 1
H50B H 0.3261 0.9589 0.3188 0.118 Uiso 0.463(4) 1 calc PR A 1
Cl3 Cl 0.4823(8) 0.8866(9) 0.2859(11) 0.137(5) Uani 0.463(4) 1 d PDU A 1
Cl4 Cl 0.2670(8) 0.8585(9) 0.2102(11) 0.117(3) Uani 0.463(4) 1 d PD A 1
C50' C 0.314(5) 0.923(4) 0.279(3) 0.10(3) Uiso 0.201(9) 1 d PD B 2
H50C H 0.3424 0.9914 0.2625 0.125 Uiso 0.201(9) 1 calc PR B 2
H50D H 0.2474 0.9309 0.3172 0.125 Uiso 0.201(9) 1 calc PR B 2
Cl3' Cl 0.4019(14) 0.8531(12) 0.3533(12) 0.091(6) Uiso 0.201(9) 1 d PD B 2
Cl4' Cl 0.287(2) 0.872(2) 0.1687(15) 0.116(10) Uiso 0.201(9) 1 d PD B 2
C50" C 0.3499(17) 0.877(2) 0.3191(16) 0.071(8) Uiso 0.337(10) 1 d PD C 6
H50E H 0.3701 0.8259 0.3731 0.085 Uiso 0.337(10) 1 calc PR C 6
H50F H 0.3109 0.9328 0.3498 0.085 Uiso 0.337(10) 1 calc PR C 6
Cl3" Cl 0.4647(8) 0.9253(8) 0.2596(8) 0.074(3) Uiso 0.337(10) 1 d PD C 6
Cl4" Cl 0.2660(10) 0.8204(11) 0.2437(11) 0.104(5) Uiso 0.337(10) 1 d PD C 6
C60 C -0.0732(14) 0.0516(13) 0.2174(9) 0.096(5) Uani 0.741(4) 1 d PD D 4
H60A H -0.0524 0.1201 0.1899 0.115 Uiso 0.741(4) 1 calc PR D 4
H60B H -0.1486 0.0558 0.2375 0.115 Uiso 0.741(4) 1 calc PR D 4
Cl5 Cl -0.0020(5) 0.0173(7) 0.3211(4) 0.160(3) Uani 0.741(4) 1 d PD D 4
Cl6 Cl -0.0563(7) -0.0320(6) 0.1250(5) 0.152(2) Uani 0.741(4) 1 d PD D 4
C60' C -0.102(2) 0.017(4) 0.249(6) 0.09(3) Uiso 0.166(10) 1 d PD E 5
H60C H -0.1445 -0.0040 0.3100 0.108 Uiso 0.166(10) 1 calc PR E 5
H60D H -0.1490 0.0564 0.2035 0.108 Uiso 0.166(10) 1 calc PR E 5
Cl5' Cl -0.005(2) 0.0957(17) 0.281(2) 0.106(8) Uiso 0.166(10) 1 d PD E 5
Cl6' Cl -0.058(2) -0.0909(19) 0.195(3) 0.152(12) Uiso 0.166(10) 1 d PD E 5
C60" C -0.006(3) 0.038(5) 0.138(3) 0.034(18) Uiso 0.093(9) 1 d PD F 6
H60E H -0.0118 0.0943 0.0860 0.041 Uiso 0.093(9) 1 calc PR F 6
H60F H 0.0459 -0.0124 0.1138 0.041 Uiso 0.093(9) 1 calc PR F 6
Cl5" Cl 0.041(4) 0.085(4) 0.243(4) 0.142(19) Uiso 0.093(9) 1 d PD F 6
Cl6" Cl -0.126(3) -0.020(3) 0.152(3) 0.085(12) Uiso 0.093(9) 1 d PD F 6

loop_
_atom_site_aniso_label
_atom_site_aniso_U_11
_atom_site_aniso_U_22
_atom_site_aniso_U_33
_atom_site_aniso_U_23
_atom_site_aniso_U_13
_atom_site_aniso_U_12
Ir 0.03611(15) 0.03195(14) 0.02793(14) -0.00048(9) 0.00071(10) 0.00145(10)
Cl1 0.0476(11) 0.0375(9) 0.0530(11) 0.0037(8) 0.0016(9) 0.0046(8)
Cl2 0.0691(13) 0.0608(12) 0.0309(9) -0.0031(8) 0.0032(9) -0.0007(10)
P1 0.0376(10) 0.0364(10) 0.0337(9) 0.0010(7) -0.0015(8) 0.0028(8)
P2 0.0401(11) 0.0377(10) 0.0346(9) -0.0025(8) -0.0012(8) -0.0040(8)
S1 0.0560(12) 0.0414(10) 0.0288(9) -0.0009(7) -0.0005(8) 0.0015(9)
C2 0.037(4) 0.042(4) 0.029(3) 0.005(3) -0.001(3) -0.001(3)
N3 0.055(4) 0.031(3) 0.044(3) -0.005(3) -0.002(3) 0.005(3)
C4 0.076(6) 0.036(4) 0.058(5) 0.000(4) -0.006(4) 0.007(4)
C5 0.055(5) 0.060(5) 0.046(4) -0.016(4) 0.007(4) 0.000(4)
C8 0.046(4) 0.044(4) 0.036(4) 0.004(3) -0.007(3) 0.003(3)
C9 0.062(5) 0.039(4) 0.048(4) -0.007(3) -0.002(4) 0.002(4)
C10 0.092(7) 0.040(4) 0.049(5) -0.010(4) -0.001(5) 0.007(4)
C11 0.110(8) 0.059(6) 0.055(5) -0.016(4) -0.030(6) 0.002(6)
C12 0.092(8) 0.093(8) 0.082(7) -0.024(6) -0.026(6) -0.021(6)
C13 0.064(6) 0.080(6) 0.062(5) -0.017(5) -0.012(5) -0.015(5)
C14 0.041(4) 0.040(4) 0.041(4) -0.005(3) 0.007(3) -0.001(3)
C15 0.047(4) 0.043(4) 0.051(4) 0.007(3) 0.001(4) 0.001(4)
C16 0.059(5) 0.050(5) 0.057(5) 0.017(4) 0.005(4) 0.012(4)
C17 0.075(6) 0.042(4) 0.061(5) 0.011(4) 0.016(5) -0.004(4)
C18 0.064(5) 0.046(5) 0.066(5) -0.003(4) 0.021(4) -0.003(4)
C19 0.050(5) 0.042(4) 0.057(5) 0.006(4) -0.002(4) 0.003(4)
C20 0.027(4) 0.037(4) 0.049(4) 0.010(3) 0.004(3) 0.001(3)
C21 0.066(6) 0.046(5) 0.063(5) 0.009(4) 0.006(4) 0.008(4)
C22 0.056(5) 0.056(5) 0.093(7) -0.007(5) 0.026(5) 0.011(4)
C23 0.060(6) 0.052(5) 0.109(8) 0.008(5) -0.015(6) 0.012(4)
C24 0.064(6) 0.056(5) 0.091(7) 0.012(5) -0.032(5) 0.013(5)
C25 0.052(5) 0.056(5) 0.058(5) 0.007(4) -0.005(4) 0.008(4)
C26 0.037(4) 0.052(4) 0.045(4) 0.000(3) 0.003(3) 0.002(3)
C27 0.054(5) 0.091(7) 0.064(6) -0.015(5) 0.011(4) -0.007(5)
C28 0.045(5) 0.121(9) 0.083(7) -0.025(6) 0.015(5) -0.009(5)
C29 0.052(6) 0.097(7) 0.059(5) -0.004(5) 0.016(4) 0.014(5)
C30 0.060(5) 0.061(5) 0.055(5) -0.010(4) -0.003(4) 0.002(4)
C31 0.048(4) 0.049(4) 0.040(4) 0.000(3) 0.008(3) 0.004(4)
C32 0.041(4) 0.039(4) 0.049(4) 0.003(3) -0.005(3) -0.006(3)
C33 0.059(5) 0.059(5) 0.058(5) 0.008(4) 0.008(4) -0.009(4)
C34 0.083(7) 0.048(5) 0.092(7) 0.019(5) 0.014(6) -0.013(5)
C35 0.079(7) 0.043(5) 0.142(10) -0.002(6) -0.006(7) -0.014(5)
C36 0.079(7) 0.054(6) 0.097(7) -0.031(5) -0.012(6) -0.005(5)
C37 0.070(6) 0.047(5) 0.056(5) -0.006(4) -0.017(4) 0.000(4)
C38 0.040(4) 0.041(4) 0.042(4) -0.006(3) -0.006(3) 0.004(3)
C39 0.068(6) 0.054(5) 0.059(5) -0.004(4) -0.014(4) -0.003(4)
C40 0.052(5) 0.069(6) 0.072(6) -0.016(5) -0.017(4) -0.001(4)
C41 0.062(6) 0.085(7) 0.054(5) -0.004(5) -0.024(4) 0.017(5)
C42 0.070(6) 0.065(6) 0.068(6) 0.017(5) -0.018(5) 0.003(5)
C43 0.056(5) 0.059(5) 0.050(5) 0.002(4) -0.012(4) -0.005(4)
C50 0.128(19) 0.060(12) 0.102(15) -0.003(11) 0.002(14) 0.034(12)
Cl3 0.183(12) 0.084(6) 0.152(9) -0.042(6) -0.072(9) 0.017(6)
Cl4 0.153(9) 0.102(7) 0.098(8) 0.004(7) -0.015(7) -0.032(6)
C60 0.081(10) 0.118(13) 0.084(11) 0.012(11) 0.009(9) 0.014(10)
Cl5 0.143(5) 0.224(7) 0.114(4) -0.020(4) -0.054(4) 0.052(5)
Cl6 0.179(7) 0.151(6) 0.138(5) -0.070(5) -0.032(5) -0.012(5)

loop_
_atom_type_symbol
_atom_type_description
_atom_type_scat_dispersion_real
_atom_type_scat_dispersion_imag
_atom_type_scat_source
C C 0.0033 0.0016 'International Tables Vol C Tables 4.2.6.8 and 6.1.1.4'
H H 0.0000 0.0000 'International Tables Vol C Tables 4.2.6.8 and 6.1.1.4'
N N 0.0061 0.0033 'International Tables Vol C Tables 4.2.6.8 and 6.1.1.4'
P P 0.1023 0.0942 'International Tables Vol C Tables 4.2.6.8 and 6.1.1.4'
S S 0.1246 0.1234 'International Tables Vol C Tables 4.2.6.8 and 6.1.1.4'
Cl Cl 0.1484 0.1585 'International Tables Vol C Tables 4.2.6.8 and 6.1.1.4'
Ir Ir -1.4442 7.9887 'International Tables Vol C Tables 4.2.6.8 and 6.1.1.4'

loop_
_geom_angle_atom_site_label_1
_geom_angle_atom_site_label_2
_geom_angle_atom_site_label_3
_geom_angle
C2 Ir P2 90.3(2)
C2 Ir P1 90.4(2)
P2 Ir P1 177.49(7)
C2 Ir Cl2 106.59(19)
P2 Ir Cl2 90.52(7)
P1 Ir Cl2 91.57(7)
C2 Ir S1 44.10(19)
P2 Ir S1 88.71(6)
P1 Ir S1 90.14(6)
Cl2 Ir S1 150.65(7)
C2 Ir Cl1 160.21(19)
P2 Ir Cl1 88.97(6)
P1 Ir Cl1 89.53(6)
Cl2 Ir Cl1 93.19(6)
S1 Ir Cl1 116.12(6)
C20 P1 C8 103.4(2)
C20 P1 C14 103.2(2)
C8 P1 C14 103.3(2)
C20 P1 Ir 112.40(18)
C8 P1 Ir 114.70(17)
C14 P1 Ir 118.22(16)
C32 P2 C38 102.4(2)
C32 P2 C26 105.4(2)
C38 P2 C26 103.5(2)
C32 P2 Ir 110.20(19)
C38 P2 Ir 119.73(17)
C26 P2 Ir 114.15(17)
C2 S1 Ir 53.6(2)
N3 C2 S1 131.9(5)
N3 C2 Ir 145.8(5)
S1 C2 Ir 82.3(3)
C2 N3 C4 122.1(6)
C2 N3 C5 122.2(6)
C4 N3 C5 115.7(6)
C9 C8 C13 120.0
C9 C8 P1 120.3(3)
C13 C8 P1 119.7(3)
C8 C9 C10 120.0
C11 C10 C9 120.0
C10 C11 C12 120.0
C13 C12 C11 120.0
C12 C13 C8 120.0
C15 C14 C19 120.0
C15 C14 P1 119.4(3)
C19 C14 P1 120.4(3)
C14 C15 C16 120.0
C17 C16 C15 120.0
C16 C17 C18 120.0
C19 C18 C17 120.0
C18 C19 C14 120.0
C21 C20 C25 120.0
C21 C20 P1 119.3(3)
C25 C20 P1 120.5(3)
C22 C21 C20 120.0
C21 C22 C23 120.0
C24 C23 C22 120.0
C23 C24 C25 120.0
C24 C25 C20 120.0
C27 C26 C31 120.0
C27 C26 P2 120.6(3)
C31 C26 P2 119.4(3)
C26 C27 C28 120.0
C29 C28 C27 120.0
C28 C29 C30 120.0
C31 C30 C29 120.0
C30 C31 C26 120.0
C33 C32 C37 120.0
C33 C32 P2 121.8(3)
C37 C32 P2 117.9(3)
C34 C33 C32 120.0
C33 C34 C35 120.0
C34 C35 C36 120.0
C35 C36 C37 120.0
C36 C37 C32 120.0
C39 C38 C43 120.0
C39 C38 P2 119.6(3)
C43 C38 P2 120.4(3)
C38 C39 C40 120.0
C41 C40 C39 120.0
C42 C41 C40 120.0
C43 C42 C41 120.0
C42 C43 C38 120.0
Cl3 C50 Cl4 121.4(11)
Cl3' C50' Cl4' 116.3(16)
Cl4" C50" Cl3" 115.3(12)
Cl5 C60 Cl6 113.9(8)
Cl6' C60' Cl5' 115.6(16)
Cl6" C60" Cl5" 116.3(16)

loop_
_geom_bond_atom_site_label_1
_geom_bond_atom_site_label_2
_geom_bond_distance
Ir C2 1.971(6)
Ir P2 2.3594(19)
Ir P1 2.3652(19)
Ir Cl2 2.3791(17)
Ir S1 2.4265(17)
Ir Cl1 2.4823(17)
P1 C20 1.835(4)
P1 C8 1.842(4)
P1 C14 1.846(3)
P2 C32 1.825(4)
P2 C38 1.840(4)
P2 C26 1.845(4)
S1 C2 1.704(7)
C2 N3 1.279(8)
N3 C4 1.451(9)
N3 C5 1.467(8)
C8 C9 1.3900
C8 C13 1.3900
C9 C10 1.3900
C10 C11 1.3900
C11 C12 1.3900
C12 C13 1.3900
C14 C15 1.3900
C14 C19 1.3900
C15 C16 1.3900
C16 C17 1.3900
C17 C18 1.3900
C18 C19 1.3900
C20 C21 1.3900
C20 C25 1.3900
C21 C22 1.3900
C22 C23 1.3900
C23 C24 1.3900
C24 C25 1.3900
C26 C27 1.3900
C26 C31 1.3900
C27 C28 1.3900
C28 C29 1.3900
C29 C30 1.3900
C30 C31 1.3900
C32 C33 1.3900
C32 C37 1.3900
C33 C34 1.3900
C34 C35 1.3900
C35 C36 1.3900
C36 C37 1.3900
C38 C39 1.3900
C38 C43 1.3900
C39 C40 1.3900
C40 C41 1.3900
C41 C42 1.3900
C42 C43 1.3900
C50 Cl3 1.693(13)
C50 Cl4 1.700(13)
C50' Cl3' 1.700(16)
C50' Cl4' 1.700(16)
C50" Cl4" 1.702(14)
C50" Cl3" 1.721(14)
C60 Cl5 1.696(11)
C60 Cl6 1.706(11)
C60' Cl6' 1.689(16)
C60' Cl5' 1.694(16)
C60" Cl6" 1.693(16)
C60" Cl5" 1.699(16)
